data_7009355
loop_
_publ_author_name
'Venkateswara Rao, P.'
'Rao, Chebrolu P.'
'Sreedhara, Alavattam'
'Wegelius, Elina K.'
'Rissanen, Kari'
'Kolehmainen, Erkki'

_publ_section_title
;
 Synthesis, structure and reactivity of trans-UO22+ complexes of
 OH-containing ligands&#x200A;&#x2020;
;
_journal_issue 7
_journal_name_full 'Journal of the Chemical Society, Dalton Transactions'
_journal_page_first 1213
_journal_paper_doi 10.1039/b000142m
_journal_year 2000
_chemical_formula_sum 'C14 H19 Br N2 O7 U'
_chemical_formula_weight 645.25
_chemical_name_systematic
; 

 ? 

;
_space_group_IT_number 14
_symmetry_space_group_name_Hall '-P 2yab'
_symmetry_space_group_name_H-M 'P 1 21/a 1'
_atom_sites_solution_hydrogens geom
_atom_sites_solution_primary direct
_atom_sites_solution_secondary difmap
_audit_creation_method SHELXL
_cell_angle_alpha 90.00
_cell_angle_beta 109.01(2)
_cell_angle_gamma 90.00
_cell_formula_units_Z 4
_cell_length_a 9.097(2)
_cell_length_b 18.277(2)
_cell_length_c 11.562(2)
_cell_measurement_temperature 293(2)
_cell_volume 1817.5(6)
_computing_structure_refinement 'SHELXL-93 (Sheldrick, 1993)'
_computing_structure_solution 'SHELXS-86 (Sheldrick, 1990)'
_diffrn_ambient_temperature 293(2)
_diffrn_radiation_monochromator graphite
_diffrn_radiation_source 'fine-focus sealed tube'
_diffrn_radiation_type MoK\a
_diffrn_radiation_wavelength 0.71073
_diffrn_reflns_av_R_equivalents 0.0163
_diffrn_reflns_av_sigmaI/netI 0.0424
_diffrn_reflns_limit_h_max 11
_diffrn_reflns_limit_h_min -11
_diffrn_reflns_limit_k_max 22
_diffrn_reflns_limit_k_min -22
_diffrn_reflns_limit_l_max 14
_diffrn_reflns_limit_l_min -14
_diffrn_reflns_number 7254
_diffrn_reflns_theta_max 26.38
_diffrn_reflns_theta_min 4.10
_exptl_absorpt_coefficient_mu 11.167
_exptl_crystal_density_diffrn 2.358
_exptl_crystal_F_000 1200
_refine_diff_density_max 1.613
_refine_diff_density_min -2.270
_refine_diff_density_rms 0.161
_refine_ls_extinction_method none
_refine_ls_goodness_of_fit_all 0.947
_refine_ls_goodness_of_fit_obs 1.075
_refine_ls_matrix_type full
_refine_ls_number_parameters 234
_refine_ls_number_reflns 3698
_refine_ls_number_restraints 0
_refine_ls_restrained_S_all 0.947
_refine_ls_restrained_S_obs 1.075
_refine_ls_R_factor_all 0.0360
_refine_ls_R_factor_obs 0.0294
_refine_ls_shift/esd_max 0.001
_refine_ls_shift/esd_mean 0.000
_refine_ls_structure_factor_coef Fsqd
_refine_ls_weighting_details 'w=1/[\s^2^(Fo^2^)+(0.0443P)^2^+0.0000P] where P=(Fo^2^+2Fc^2^)/3'
_refine_ls_weighting_scheme calc
_refine_ls_wR_factor_all 0.0705
_refine_ls_wR_factor_obs 0.0698
_reflns_number_observed 2867
_reflns_number_total 3698
_reflns_observed_criterion >2sigma(I)
_cod_data_source_file b000142m.txt
_cod_data_source_block 3
_cod_depositor_comments
;
The following automatic conversions were performed:

'_refine_ls_weighting_scheme' value 'calc
w=1/[\s^2^(Fo^2^)+(0.0443P)^2^+0.0000P] where P=(Fo^2^+2Fc^2^)/3' was
changed to 'calc'. New tag '_refine_ls_weighting_details' was
created. The value of the new tag was set to
'w=1/[\s^2^(Fo^2^)+(0.0443P)^2^+0.0000P] where P=(Fo^2^+2Fc^2^)/3'.

Automatic conversion script
Id: cif_fix_values 3143 2015-03-26 13:38:13Z robertas 
;
_cod_original_cell_volume 1817.5(5)
_cod_database_code 7009355

loop_
_symmetry_equiv_pos_as_xyz
'x, y, z'
'-x+1/2, y+1/2, -z'
'-x, -y, -z'
'x-1/2, -y-1/2, z'

loop_
_atom_site_aniso_label
_atom_site_aniso_U_11
_atom_site_aniso_U_22
_atom_site_aniso_U_33
_atom_site_aniso_U_23
_atom_site_aniso_U_13
_atom_site_aniso_U_12
U1 0.02895(11) 0.03224(12) 0.03599(12) -0.00352(9) 0.01333(8) -0.00429(9)
O4 0.040(2) 0.058(3) 0.056(3) 0.022(2) 0.014(2) 0.001(2)
O5 0.042(2) 0.050(3) 0.062(3) -0.014(2) 0.029(2) -0.017(2)
O2 0.038(2) 0.029(2) 0.039(2) -0.0045(15) 0.019(2) -0.007(2)
O3 0.037(2) 0.034(2) 0.062(3) -0.007(2) 0.016(2) 0.003(2)
O1 0.070(3) 0.086(4) 0.056(3) -0.037(2) 0.039(2) -0.046(3)
Br1 0.0747(5) 0.0865(6) 0.0476(4) -0.0276(4) 0.0271(3) -0.0228(4)
N1 0.029(2) 0.039(3) 0.033(2) 0.005(2) 0.013(2) -0.003(2)
N2 0.030(3) 0.055(3) 0.047(3) 0.002(2) 0.019(2) 0.001(2)
C7 0.036(3) 0.040(3) 0.040(3) -0.004(2) 0.015(2) -0.005(3)
C12 0.033(3) 0.049(4) 0.049(3) -0.003(3) 0.013(3) 0.001(3)
C6 0.037(3) 0.038(3) 0.033(3) -0.002(2) 0.011(2) -0.004(3)
C5 0.043(3) 0.040(4) 0.047(3) -0.004(3) 0.018(3) -0.012(3)
C3 0.050(4) 0.044(4) 0.041(3) -0.004(3) 0.017(3) 0.001(3)
C9 0.045(3) 0.030(3) 0.043(3) -0.001(2) 0.021(3) -0.008(3)
C8 0.034(3) 0.033(3) 0.033(3) 0.000(2) 0.016(2) -0.005(2)
C1 0.046(4) 0.047(4) 0.038(3) -0.009(2) 0.019(3) -0.010(3)
C4 0.047(4) 0.042(4) 0.036(3) -0.006(2) 0.013(3) 0.002(3)
C2 0.049(4) 0.053(4) 0.054(4) -0.007(3) 0.029(3) -0.014(3)
C11 0.035(3) 0.047(4) 0.060(4) 0.001(3) 0.019(3) -0.001(3)
C14 0.052(4) 0.108(7) 0.054(4) 0.008(4) 0.031(4) 0.000(4)
C13 0.048(4) 0.091(6) 0.065(4) -0.019(4) 0.026(3) -0.026(4)
O7 0.044(3) 0.035(3) 0.095(3) 0.008(2) 0.033(2) 0.000(2)
O6 0.043(3) 0.078(4) 0.072(3) -0.009(3) 0.000(2) -0.003(2)
C10 0.042(3) 0.034(3) 0.052(3) -0.006(3) 0.025(3) -0.006(3)

loop_
_atom_site_label
_atom_site_type_symbol
_atom_site_fract_x
_atom_site_fract_y
_atom_site_fract_z
_atom_site_U_iso_or_equiv
_atom_site_thermal_displace_type
_atom_site_occupancy
_atom_site_calc_flag
_atom_site_refinement_flags
_atom_site_disorder_group
U1 U 0.03148(2) 0.467254(11) 0.35098(2) 0.03173(8) Uani 1 d . .
O4 O -0.1070(5) 0.5318(2) 0.2657(4) 0.0517(11) Uani 1 d . .
O5 O 0.2511(5) 0.5293(2) 0.3189(4) 0.0483(11) Uani 1 d . .
O2 O -0.1080(4) 0.4475(2) 0.4855(3) 0.0342(8) Uani 1 d . .
O3 O 0.1663(4) 0.4011(2) 0.4361(4) 0.0441(10) Uani 1 d . .
O1 O 0.0453(6) 0.4175(3) 0.1790(4) 0.0659(15) Uani 1 d . .
Br1 Br -0.27133(9) 0.23723(5) -0.26503(6) 0.0678(2) Uani 1 d . .
N1 N -0.1715(5) 0.3618(2) 0.2824(4) 0.0331(10) Uani 1 d . .
N2 N 0.4309(5) 0.5575(3) 0.2316(4) 0.0424(12) Uani 1 d . .
C7 C -0.2111(7) 0.3240(3) 0.1821(5) 0.0380(13) Uani 1 d . .
C12 C 0.3009(7) 0.5272(3) 0.2315(6) 0.0435(14) Uani 1 d . .
H12 H 0.2422(73) 0.4991(36) 0.1542(58) 0.052 Uiso 1 d . .
C6 C -0.1491(6) 0.3318(3) 0.0819(5) 0.0361(12) Uani 1 d . .
C5 C -0.2194(7) 0.2889(3) -0.0224(5) 0.0428(14) Uani 1 d . .
H5 H -0.2987(7) 0.2566(3) -0.0230(5) 0.051 Uiso 1 calc R .
H7 H -0.2944(70) 0.2898(34) 0.1736(52) 0.051 Uiso 1 d . .
C3 C -0.0538(7) 0.3407(3) -0.1245(5) 0.0445(14) Uani 1 d . .
H3 H -0.0237(7) 0.3445(3) -0.1938(5) 0.053 Uiso 1 calc R .
C9 C -0.1464(7) 0.3727(3) 0.4961(5) 0.0376(13) Uani 1 d . .
H9A H -0.1981(7) 0.3680(3) 0.5570(5) 0.045 Uiso 1 calc R .
H9B H -0.0523(7) 0.3435(3) 0.5220(5) 0.045 Uiso 1 calc R .
C8 C -0.2538(6) 0.3455(3) 0.3718(4) 0.0322(12) Uani 1 d . .
C1 C -0.0270(7) 0.3786(3) 0.0828(5) 0.0423(14) Uani 1 d . .
C4 C -0.1723(7) 0.2943(3) -0.1232(5) 0.0418(14) Uani 1 d . .
C2 C 0.0199(7) 0.3818(4) -0.0214(5) 0.049(2) Uani 1 d . .
H2 H 0.1021(7) 0.4121(4) -0.0210(5) 0.059 Uiso 1 calc R .
C11 C -0.4037(6) 0.3920(4) 0.3377(5) 0.0463(14) Uani 1 d . .
H11A H -0.4471(6) 0.3892(4) 0.4039(5) 0.056 Uiso 1 calc R .
H11B H -0.3770(6) 0.4427(4) 0.3298(5) 0.056 Uiso 1 calc R .
C14 C 0.4824(8) 0.5546(5) 0.1257(6) 0.068(2) Uani 1 d . .
H14A H 0.5799(8) 0.5798(5) 0.1434(6) 0.102 Uiso 1 calc R .
H14B H 0.4064(8) 0.5777(5) 0.0576(6) 0.102 Uiso 1 calc R .
H14C H 0.4951(8) 0.5045(5) 0.1059(6) 0.102 Uiso 1 calc R .
C13 C 0.5327(7) 0.5918(5) 0.3408(6) 0.066(2) Uani 1 d . .
H13A H 0.6223(7) 0.6111(5) 0.3247(6) 0.099 Uiso 1 calc R .
H13B H 0.5652(7) 0.5563(5) 0.4053(6) 0.099 Uiso 1 calc R .
H13C H 0.4784(7) 0.6309(5) 0.3650(6) 0.099 Uiso 1 calc R .
O7 O -0.1642(5) 0.2203(2) 0.3967(5) 0.0558(12) Uani 1 d . .
H7 H -0.1787(37) 0.1811(16) 0.4256(65) 0.084 Uiso 1 calc R .
O6 O -0.5178(6) 0.3700(3) 0.2285(4) 0.0686(14) Uani 1 d . .
H6 H -0.5701(73) 0.3370(37) 0.2431(14) 0.103 Uiso 1 calc R .
C10 C -0.2956(7) 0.2660(3) 0.3791(5) 0.0405(13) Uani 1 d . .
H10A H -0.3359(7) 0.2593(3) 0.4465(5) 0.049 Uiso 1 calc R .
H10B H -0.3765(7) 0.2521(3) 0.3042(5) 0.049 Uiso 1 calc R .

loop_
_atom_type_symbol
_atom_type_description
_atom_type_scat_dispersion_real
_atom_type_scat_dispersion_imag
_atom_type_scat_source
C C 0.0033 0.0016 'International Tables Vol C Tables 4.2.6.8 and 6.1.1.4'
H H 0.0000 0.0000 'International Tables Vol C Tables 4.2.6.8 and 6.1.1.4'
O O 0.0106 0.0060 'International Tables Vol C Tables 4.2.6.8 and 6.1.1.4'
N N 0.0061 0.0033 'International Tables Vol C Tables 4.2.6.8 and 6.1.1.4'
U U -9.6767 9.6646 'International Tables Vol C Tables 4.2.6.8 and 6.1.1.4'
Br Br -0.2901 2.4595 'International Tables Vol C Tables 4.2.6.8 and 6.1.1.4'

loop_
_geom_angle_atom_site_label_1
_geom_angle_atom_site_label_2
_geom_angle_atom_site_label_3
_geom_angle
_geom_angle_site_symmetry_1
_geom_angle_site_symmetry_3
_geom_angle_publ_flag
O4 U1 O3 178.6(2) . . ?
O4 U1 O1 90.7(2) . . ?
O3 U1 O1 89.2(2) . . ?
O4 U1 O2 91.8(2) . . ?
O3 U1 O2 87.3(2) . . ?
O1 U1 O2 137.14(14) . . ?
O4 U1 O2 88.7(2) . 3_566 ?
O3 U1 O2 92.0(2) . 3_566 ?
O1 U1 O2 153.18(14) . 3_566 ?
O2 U1 O2 69.67(14) . 3_566 ?
O4 U1 O5 94.3(2) . . ?
O3 U1 O5 87.0(2) . . ?
O1 U1 O5 76.44(14) . . ?
O2 U1 O5 145.82(13) . . ?
O2 U1 O5 76.88(13) 3_566 . ?
O4 U1 N1 91.1(2) . . ?
O3 U1 N1 87.6(2) . . ?
O1 U1 N1 70.56(14) . . ?
O2 U1 N1 66.61(12) . . ?
O2 U1 N1 136.25(13) 3_566 . ?
O5 U1 N1 146.61(13) . . ?
O4 U1 U1 90.3(2) . 3_566 ?
O3 U1 U1 89.62(12) . 3_566 ?
O1 U1 U1 172.29(11) . 3_566 ?
O2 U1 U1 35.18(9) . 3_566 ?
O2 U1 U1 34.49(9) 3_566 3_566 ?
O5 U1 U1 111.11(10) . 3_566 ?
N1 U1 U1 101.77(9) . 3_566 ?
C12 O5 U1 130.5(4) . . ?
C9 O2 U1 114.1(3) . . ?
C9 O2 U1 125.3(3) . 3_566 ?
U1 O2 U1 110.33(14) . 3_566 ?
C1 O1 U1 145.6(4) . . ?
C7 N1 C8 117.3(4) . . ?
C7 N1 U1 128.9(4) . . ?
C8 N1 U1 113.8(3) . . ?
C12 N2 C13 120.6(5) . . ?
C12 N2 C14 121.8(5) . . ?
C13 N2 C14 117.6(5) . . ?
N1 C7 C6 126.5(5) . . ?
O5 C12 N2 124.0(6) . . ?
C1 C6 C5 119.1(5) . . ?
C1 C6 C7 124.6(5) . . ?
C5 C6 C7 116.4(5) . . ?
C4 C5 C6 120.6(5) . . ?
C4 C3 C2 119.1(5) . . ?
O2 C9 C8 109.3(4) . . ?
N1 C8 C10 115.1(4) . . ?
N1 C8 C9 105.9(4) . . ?
C10 C8 C9 110.8(4) . . ?
N1 C8 C11 108.3(4) . . ?
C10 C8 C11 109.0(5) . . ?
C9 C8 C11 107.5(5) . . ?
O1 C1 C6 121.3(5) . . ?
O1 C1 C2 120.0(5) . . ?
C6 C1 C2 118.7(5) . . ?
C5 C4 C3 121.1(5) . . ?
C5 C4 Br1 120.1(5) . . ?
C3 C4 Br1 118.7(4) . . ?
C3 C2 C1 121.3(6) . . ?
O6 C11 C8 113.8(5) . . ?
O7 C10 C8 111.0(5) . . ?

loop_
_geom_bond_atom_site_label_1
_geom_bond_atom_site_label_2
_geom_bond_distance
_geom_bond_site_symmetry_2
_geom_bond_publ_flag
U1 O4 1.773(4) . ?
U1 O3 1.775(4) . ?
U1 O1 2.227(4) . ?
U1 O2 2.333(4) . ?
U1 O2 2.373(3) 3_566 ?
U1 O5 2.428(4) . ?
U1 N1 2.608(4) . ?
U1 U1 3.8628(7) 3_566 ?
O5 C12 1.235(7) . ?
O2 C9 1.425(6) . ?
O2 U1 2.373(3) 3_566 ?
O1 C1 1.302(6) . ?
Br1 C4 1.904(6) . ?
N1 C7 1.296(7) . ?
N1 C8 1.490(6) . ?
N2 C12 1.305(8) . ?
N2 C13 1.443(7) . ?
N2 C14 1.448(8) . ?
C7 C6 1.451(7) . ?
C6 C1 1.400(8) . ?
C6 C5 1.405(7) . ?
C5 C4 1.370(8) . ?
C3 C4 1.376(8) . ?
C3 C2 1.384(8) . ?
C9 C8 1.534(7) . ?
C8 C10 1.511(7) . ?
C8 C11 1.545(8) . ?
C1 C2 1.404(8) . ?
C11 O6 1.407(7) . ?
O7 C10 1.417(7) . ?
